data_4125408
loop_
_publ_author_name
'Wang, Yi'
'Moses-DeBusk, Melanie'
'Stevens, Lauren'
'Hu, Junkai'
'Zavalij, Peter'
'Bowen, Kit'
'Dunlap, Brett I.'
'Glaser, Evan R.'
'Eichhorn, Bryan'

_publ_section_title
;
 Sb@Ni12@Sb20(-/+) and Sb@Pd12@Sb20(n) Cluster Anions, Where n = +1, -1,
 -3, -4: Multi-Oxidation-State Clusters of Interpenetrating Platonic
 Solids.
;
_journal_issue 2
_journal_name_full 'Journal of the American Chemical Society'
_journal_page_first 619
_journal_page_last 622
_journal_paper_doi 10.1021/jacs.6b12109
_journal_volume 139
_journal_year 2017
_chemical_formula_moiety 'Pd12 Sb21, 4(C16 H36 P), 4(C7 H8)'
_chemical_formula_sum 'C92 H176 P4 Pd12 Sb21'
_chemical_formula_weight 5239.75
_chemical_name_systematic 'Pd12Sn21 cluster'
_space_group_crystal_system monoclinic
_space_group_IT_number 12
_space_group_name_Hall '-C 2y'
_space_group_name_H-M_alt 'C 1 2/m 1'
_symmetry_cell_setting monoclinic
_symmetry_space_group_name_Hall '-C 2y'
_symmetry_space_group_name_H-M 'C 1 2/m 1'
_atom_sites_solution_hydrogens geom
_atom_sites_solution_primary direct
_atom_sites_solution_secondary difmap
_audit_creation_method 'SHELXL-2014 & ZCIF'
_cell_angle_alpha 90
_cell_angle_beta 117.1165(14)
_cell_angle_gamma 90
_cell_formula_units_Z 2
_cell_length_a 19.3446(17)
_cell_length_b 20.8536(18)
_cell_length_c 19.6141(18)
_cell_measurement_reflns_used 11770
_cell_measurement_temperature 150(2)
_cell_measurement_theta_max 26.4
_cell_measurement_theta_min 2.2
_cell_volume 7042.7(11)
_computing_cell_refinement Apex2
_computing_data_collection 'Apex2 (Bruker, 2010)'
_computing_data_reduction 'Apex2, Saint'
_computing_molecular_graphics 'Olex2 (Dolomanov, 2009)'
_computing_publication_material 'Apex2, SHELXL-2014, Platon (Spek, 1990)'
_computing_structure_refinement 'ShelXL-2014 (Sheldrick, 2014)'
_computing_structure_solution 'ShelXT-2014 (Sheldrick, 2014)'
_diffrn_ambient_temperature 150(2)
_diffrn_detector 'CCD area detector'
_diffrn_detector_area_resol_mean 8.333
_diffrn_measured_fraction_theta_full 0.999
_diffrn_measured_fraction_theta_max 0.999
_diffrn_measurement_device_type 'Bruker Smart Apex II CCD'
_diffrn_measurement_method '\f and \w scans'
_diffrn_measurement_specimen_support 'MiTeGen loop'
_diffrn_orient_matrix_type standard
_diffrn_orient_matrix_UB_11 -0.0462435
_diffrn_orient_matrix_UB_12 -0.0187119
_diffrn_orient_matrix_UB_13 0.0027774
_diffrn_orient_matrix_UB_21 -0.0337295
_diffrn_orient_matrix_UB_22 0.0133860
_diffrn_orient_matrix_UB_23 -0.0541465
_diffrn_orient_matrix_UB_31 0.0098349
_diffrn_orient_matrix_UB_32 -0.0420725
_diffrn_orient_matrix_UB_33 -0.0184722
_diffrn_radiation_monochromator graphite
_diffrn_radiation_type MoK\a
_diffrn_radiation_wavelength 0.71073
_diffrn_reflns_av_R_equivalents 0.0426
_diffrn_reflns_av_unetI/netI 0.0343
_diffrn_reflns_Laue_measured_fraction_full 0.999
_diffrn_reflns_Laue_measured_fraction_max 0.999
_diffrn_reflns_limit_h_max 22
_diffrn_reflns_limit_h_min -22
_diffrn_reflns_limit_k_max 24
_diffrn_reflns_limit_k_min -24
_diffrn_reflns_limit_l_max 23
_diffrn_reflns_limit_l_min -23
_diffrn_reflns_number 37812
_diffrn_reflns_point_group_measured_fraction_full 0.999
_diffrn_reflns_point_group_measured_fraction_max 0.999
_diffrn_reflns_theta_full 25.000
_diffrn_reflns_theta_max 25.000
_diffrn_reflns_theta_min 1.567
_diffrn_source 'sealed tube'
_exptl_absorpt_coefficient_mu 5.513
_exptl_absorpt_correction_T_max 0.871
_exptl_absorpt_correction_T_min 0.516
_exptl_absorpt_correction_type multi-scan
_exptl_absorpt_process_details 'SADABS (Sheldrick, 2008)'
_exptl_crystal_colour black
_exptl_crystal_density_diffrn 2.471
_exptl_crystal_density_method 'not measured'
_exptl_crystal_description plate
_exptl_crystal_F_000 4822
_exptl_crystal_size_max 0.32
_exptl_crystal_size_mid 0.23
_exptl_crystal_size_min 0.025
_refine_diff_density_max 1.544
_refine_diff_density_min -1.347
_refine_diff_density_rms 0.180
_refine_ls_extinction_method none
_refine_ls_goodness_of_fit_ref 1.067
_refine_ls_hydrogen_treatment constr
_refine_ls_matrix_type full
_refine_ls_number_parameters 258
_refine_ls_number_reflns 6380
_refine_ls_number_restraints 98
_refine_ls_restrained_S_all 1.064
_refine_ls_R_factor_all 0.0750
_refine_ls_R_factor_gt 0.0594
_refine_ls_shift/su_max 0.000
_refine_ls_shift/su_mean 0.000
_refine_ls_structure_factor_coef Fsqd
_refine_ls_weighting_details 'w=1/[\s^2^(Fo^2^)+(0.0236P)^2^+205.7750P] where P=(Fo^2^+2Fc^2^)/3'
_refine_ls_weighting_scheme calc
_refine_ls_wR_factor_gt 0.1278
_refine_ls_wR_factor_ref 0.1328
_reflns_Friedel_coverage 0.000
_reflns_number_gt 4714
_reflns_number_total 6380
_reflns_threshold_expression 'I > 2\s(I)'
_cod_data_source_file ja6b12109_si_003.cif
_cod_data_source_block 2887
_cod_depositor_comments
;
The following automatic conversions were performed:

'_symmetry_cell_setting' value 'Monoclinic' changed to 'monoclinic'
according to
/usr/data/users/saulius/crontab/automatic-downloads/rss-feeds/ACS/lib/dictionaries/cif_core.dic
dictionary named 'cif_core.dic' version 2.4.2 from 2011-04-26.

Automatic conversion script
Id: cif_fix_values 4268 2015-11-12 08:31:59Z antanas 

 Adding full bibliography for 4125407--4125408.cif.
;
_cod_original_sg_symbol_H-M C2/m
_cod_database_code 4125408
_shelx_shelxl_version_number 2014/7
_shelx_space_group_comment
;
The symmetry employed for this shelxl refinement is uniquely defined
by the following loop, which should always be used as a source of
symmetry information in preference to the above space-group names.
They are only intended as comments.
;
_shelx_estimated_absorpt_t_min 0.271
_shelx_estimated_absorpt_t_max 0.874

loop_
_space_group_symop_operation_xyz
'x, y, z'
'-x, y, -z'
'x+1/2, y+1/2, z'
'-x+1/2, y+1/2, -z'
'-x, -y, -z'
'x, -y, z'
'-x+1/2, -y+1/2, -z'
'x+1/2, -y+1/2, z'

loop_
_atom_site_label
_atom_site_type_symbol
_atom_site_fract_x
_atom_site_fract_y
_atom_site_fract_z
_atom_site_U_iso_or_equiv
_atom_site_adp_type
_atom_site_occupancy
_atom_site_site_symmetry_order
_atom_site_calc_flag
_atom_site_refinement_flags_posn
_atom_site_refinement_flags_adp
_atom_site_refinement_flags_occupancy
_atom_site_disorder_assembly
_atom_site_disorder_group
Sb0 Sb 0.5000 0.5000 0.5000 0.0454(4) Uani 1 4 d S T P . .
Pd1 Pd 0.66126(7) 0.5000 0.54349(9) 0.0687(4) Uani 1 2 d S T P . .
Pd2 Pd 0.54898(5) 0.42777(4) 0.40513(6) 0.0604(3) Uani 1 1 d . . . . .
Pd3 Pd 0.39902(7) 0.5000 0.33943(9) 0.0719(4) Uani 1 2 d S T P . .
Pd4 Pd 0.41866(6) 0.38370(4) 0.43680(7) 0.0755(3) Uani 1 1 d . . . . .
Sb1 Sb 0.68669(6) 0.37950(5) 0.50825(7) 0.0884(4) Uani 1 1 d . . . . .
Sb2 Sb 0.66615(6) 0.5000 0.40758(8) 0.0661(3) Uani 1 2 d S T P . .
Sb3 Sb 0.49779(7) 0.5000 0.27659(8) 0.0691(3) Uani 1 2 d S T P . .
Sb4 Sb 0.41457(6) 0.37845(5) 0.29641(7) 0.0953(4) Uani 1 1 d . . . . .
Sb5 Sb 0.53056(7) 0.30474(4) 0.43953(8) 0.1004(4) Uani 1 1 d . . . . .
Sb6 Sb 0.27920(6) 0.42602(7) 0.32856(7) 0.1083(4) Uani 1 1 d . . . . .
P1 P 0.1745(3) 0.2103(2) 0.2756(3) 0.0959(13) Uani 1 1 d . U . . .
C11 C 0.2109(10) 0.2480(8) 0.2152(10) 0.098(5) Uani 1 1 d . . . . .
H11A H 0.1673 0.2703 0.1726 0.118 Uiso 1 1 calc R U . . .
H11B H 0.2496 0.2809 0.2456 0.118 Uiso 1 1 calc R U . . .
C12 C 0.2469(11) 0.2034(8) 0.1827(10) 0.107(5) Uani 1 1 d . . . . .
H12A H 0.2088 0.1700 0.1529 0.128 Uiso 1 1 calc R U . . .
H12B H 0.2915 0.1819 0.2249 0.128 Uiso 1 1 calc R U . . .
C13 C 0.2752(11) 0.2373(9) 0.1304(10) 0.111(6) Uani 1 1 d . . . . .
H13A H 0.2305 0.2572 0.0867 0.133 Uiso 1 1 calc R U . . .
H13B H 0.3123 0.2717 0.1594 0.133 Uiso 1 1 calc R U . . .
C14 C 0.3145(11) 0.1899(10) 0.1009(11) 0.131(7) Uani 1 1 d . . . . .
H14A H 0.2802 0.1531 0.0780 0.196 Uiso 1 1 calc R U . . .
H14B H 0.3632 0.1753 0.1434 0.196 Uiso 1 1 calc R U . . .
H14C H 0.3256 0.2107 0.0621 0.196 Uiso 1 1 calc R U . . .
C21 C 0.0969(10) 0.1583(7) 0.2206(10) 0.101(5) Uani 1 1 d . . . . .
H21A H 0.1184 0.1223 0.2033 0.122 Uiso 1 1 calc R U . . .
H21B H 0.0773 0.1400 0.2551 0.122 Uiso 1 1 calc R U . . .
C22 C 0.0299(9) 0.1839(7) 0.1530(10) 0.101(5) Uani 1 1 d . . . . .
H22A H 0.0008 0.2132 0.1703 0.121 Uiso 1 1 calc R U . . .
H22B H 0.0491 0.2095 0.1226 0.121 Uiso 1 1 calc R U . . .
C23 C -0.0234(11) 0.1351(8) 0.1033(11) 0.110(6) Uani 1 1 d . . . . .
H23A H -0.0419 0.1092 0.1341 0.132 Uiso 1 1 calc R U . . .
H23B H 0.0058 0.1061 0.0858 0.132 Uiso 1 1 calc R U . . .
C24 C -0.0931(13) 0.1601(10) 0.0340(13) 0.150(8) Uani 1 1 d . . . . .
H24A H -0.0774 0.1958 0.0117 0.225 Uiso 1 1 calc R U . . .
H24B H -0.1323 0.1749 0.0491 0.225 Uiso 1 1 calc R U . . .
H24C H -0.1151 0.1257 -0.0040 0.225 Uiso 1 1 calc R U . . .
C31 C 0.1456(10) 0.2678(8) 0.3275(10) 0.111(5) Uani 0.76(5) 1 d D U P A 1
H31A H 0.1337 0.2436 0.3642 0.133 Uiso 0.76(5) 1 calc R U P A 1
H31B H 0.1911 0.2953 0.3579 0.133 Uiso 0.76(5) 1 calc R U P A 1
C32 C 0.0832(17) 0.3077(13) 0.2858(15) 0.124(9) Uani 0.76(5) 1 d D U P A 1
H32A H 0.0354 0.2816 0.2599 0.149 Uiso 0.76(5) 1 calc R U P A 1
H32B H 0.0919 0.3301 0.2459 0.149 Uiso 0.76(5) 1 calc R U P A 1
C33 C 0.0722(18) 0.3581(12) 0.339(2) 0.127(8) Uani 0.76(5) 1 d D U P A 1
H33A H 0.0606 0.3341 0.3759 0.152 Uiso 0.76(5) 1 calc R U P A 1
H33B H 0.1229 0.3795 0.3684 0.152 Uiso 0.76(5) 1 calc R U P A 1
C34 C 0.017(3) 0.405(2) 0.308(3) 0.25(2) Uani 0.76(5) 1 d D U P A 1
H34A H -0.0124 0.3985 0.2527 0.379 Uiso 0.76(5) 1 calc R U P A 1
H34B H 0.0431 0.4471 0.3178 0.379 Uiso 0.76(5) 1 calc R U P A 1
H34C H -0.0176 0.4036 0.3316 0.379 Uiso 0.76(5) 1 calc R U P A 1
C31A C 0.1456(10) 0.2678(8) 0.3275(10) 0.111(5) Uani 0.24(5) 1 d D . P A 2
H31C H 0.1154 0.2470 0.3507 0.133 Uiso 0.24(5) 1 calc R U P A 2
H31D H 0.1913 0.2896 0.3681 0.133 Uiso 0.24(5) 1 calc R U P A 2
C32A C 0.100(6) 0.310(4) 0.270(3) 0.124(9) Uani 0.24(5) 1 d D . P A 2
H32C H 0.0658 0.2861 0.2235 0.149 Uiso 0.24(5) 1 calc R U P A 2
H32D H 0.1339 0.3383 0.2575 0.149 Uiso 0.24(5) 1 calc R U P A 2
C33A C 0.050(4) 0.352(3) 0.296(6) 0.127(8) Uani 0.24(5) 1 d D . P A 2
H33C H 0.0088 0.3239 0.2962 0.152 Uiso 0.24(5) 1 calc R U P A 2
H33D H 0.0836 0.3641 0.3503 0.152 Uiso 0.24(5) 1 calc R U P A 2
C34A C 0.014(9) 0.407(5) 0.259(8) 0.25(2) Uani 0.24(5) 1 d D . P A 2
H34D H -0.0379 0.3968 0.2188 0.379 Uiso 0.24(5) 1 calc R U P A 2
H34E H 0.0447 0.4268 0.2362 0.379 Uiso 0.24(5) 1 calc R U P A 2
H34F H 0.0101 0.4369 0.2957 0.379 Uiso 0.24(5) 1 calc R U P A 2
C41 C 0.2531(10) 0.1533(8) 0.3436(9) 0.112(5) Uani 0.54(2) 1 d D U P A 1
H41A H 0.2293 0.1226 0.3652 0.134 Uiso 0.54(2) 1 calc R U P A 1
H41B H 0.2741 0.1286 0.3142 0.134 Uiso 0.54(2) 1 calc R U P A 1
C42 C 0.3134(14) 0.1849(14) 0.4030(18) 0.115(8) Uani 0.54(2) 1 d D U P A 1
H42A H 0.2975 0.1975 0.4424 0.138 Uiso 0.54(2) 1 calc R U P A 1
H42B H 0.3271 0.2242 0.3836 0.138 Uiso 0.54(2) 1 calc R U P A 1
C43 C 0.3851(14) 0.1392(18) 0.4388(16) 0.115(9) Uani 0.54(2) 1 d D U P A 1
H43A H 0.4278 0.1638 0.4793 0.138 Uiso 0.54(2) 1 calc R U P A 1
H43B H 0.3715 0.1044 0.4648 0.138 Uiso 0.54(2) 1 calc R U P A 1
C44 C 0.4153(17) 0.1106(18) 0.396(2) 0.133(9) Uani 0.54(2) 1 d D U P A 1
H44A H 0.4365 0.1434 0.3749 0.199 Uiso 0.54(2) 1 calc R U P A 1
H44B H 0.3743 0.0867 0.3538 0.199 Uiso 0.54(2) 1 calc R U P A 1
H44C H 0.4567 0.0810 0.4280 0.199 Uiso 0.54(2) 1 calc R U P A 1
C41A C 0.2531(10) 0.1533(8) 0.3436(9) 0.112(5) Uani 0.46(2) 1 d D . P A 2
H41C H 0.2331 0.1330 0.3767 0.134 Uiso 0.46(2) 1 calc R U P A 2
H41D H 0.2594 0.1189 0.3122 0.134 Uiso 0.46(2) 1 calc R U P A 2
C42A C 0.3261(15) 0.1773(16) 0.391(2) 0.115(8) Uani 0.46(2) 1 d D . P A 2
H42C H 0.3211 0.2201 0.4100 0.138 Uiso 0.46(2) 1 calc R U P A 2
H42D H 0.3557 0.1824 0.3612 0.138 Uiso 0.46(2) 1 calc R U P A 2
C43A C 0.3706(19) 0.1316(19) 0.4596(15) 0.115(9) Uani 0.46(2) 1 d D . P A 2
H43C H 0.4200 0.1533 0.4934 0.138 Uiso 0.46(2) 1 calc R U P A 2
H43D H 0.3399 0.1296 0.4885 0.138 Uiso 0.46(2) 1 calc R U P A 2
C44A C 0.389(2) 0.0701(18) 0.452(2) 0.133(9) Uani 0.46(2) 1 d D . P A 2
H44D H 0.3569 0.0558 0.3990 0.199 Uiso 0.46(2) 1 calc R U P A 2
H44E H 0.3799 0.0424 0.4871 0.199 Uiso 0.46(2) 1 calc R U P A 2
H44F H 0.4441 0.0678 0.4634 0.199 Uiso 0.46(2) 1 calc R U P A 2

loop_
_atom_site_aniso_label
_atom_site_aniso_U_11
_atom_site_aniso_U_22
_atom_site_aniso_U_33
_atom_site_aniso_U_23
_atom_site_aniso_U_13
_atom_site_aniso_U_12
Sb0 0.0340(6) 0.0225(6) 0.0910(11) 0.000 0.0384(7) 0.000
Pd1 0.0425(7) 0.0740(9) 0.1016(11) 0.000 0.0432(7) 0.000
Pd2 0.0604(5) 0.0317(4) 0.1096(8) -0.0019(4) 0.0566(5) -0.0010(4)
Pd3 0.0462(7) 0.0827(10) 0.0965(11) 0.000 0.0409(8) 0.000
Pd4 0.0849(7) 0.0462(5) 0.1280(10) -0.0218(5) 0.0770(7) -0.0271(5)
Sb1 0.0831(6) 0.0792(6) 0.1354(9) 0.0329(6) 0.0780(7) 0.0463(5)
Sb2 0.0532(6) 0.0535(6) 0.1147(10) 0.000 0.0583(7) 0.000
Sb3 0.0640(7) 0.0617(7) 0.0988(10) 0.000 0.0521(7) 0.000
Sb4 0.0928(7) 0.0950(7) 0.1260(9) -0.0480(7) 0.0741(7) -0.0509(6)
Sb5 0.1575(10) 0.0282(4) 0.1830(12) -0.0038(5) 0.1362(10) 0.0011(5)
Sb6 0.0584(6) 0.1625(12) 0.1143(9) -0.0416(8) 0.0483(6) -0.0503(7)
P1 0.084(3) 0.114(3) 0.103(3) 0.004(3) 0.053(2) -0.005(2)
C11 0.102(11) 0.084(10) 0.119(13) -0.002(9) 0.061(11) -0.022(9)
C12 0.128(14) 0.108(13) 0.112(13) 0.037(11) 0.079(12) 0.025(11)
C13 0.127(15) 0.112(14) 0.099(13) -0.018(11) 0.057(12) -0.026(11)
C14 0.131(16) 0.154(19) 0.129(16) -0.016(14) 0.079(14) -0.031(14)
C21 0.116(13) 0.075(10) 0.135(15) 0.024(10) 0.076(12) 0.004(9)
C22 0.101(12) 0.066(9) 0.121(14) -0.016(9) 0.037(11) -0.003(9)
C23 0.136(15) 0.081(11) 0.129(15) -0.009(11) 0.073(13) -0.013(11)
C24 0.140(18) 0.111(16) 0.17(2) -0.019(15) 0.043(17) -0.004(14)
C31 0.110(10) 0.112(10) 0.119(12) -0.013(8) 0.060(9) -0.027(7)
C32 0.109(14) 0.105(12) 0.153(15) -0.036(10) 0.055(10) -0.009(9)
C33 0.126(15) 0.121(13) 0.133(19) -0.032(11) 0.059(14) -0.016(10)
C34 0.26(3) 0.23(3) 0.27(4) -0.04(2) 0.12(3) 0.11(2)
C31A 0.110(10) 0.112(10) 0.119(12) -0.013(8) 0.060(9) -0.027(7)
C32A 0.109(14) 0.105(12) 0.153(15) -0.036(10) 0.055(10) -0.009(9)
C33A 0.126(15) 0.121(13) 0.133(19) -0.032(11) 0.059(14) -0.016(10)
C34A 0.26(3) 0.23(3) 0.27(4) -0.04(2) 0.12(3) 0.11(2)
C41 0.135(10) 0.101(10) 0.096(10) 0.018(8) 0.050(7) -0.025(8)
C42 0.114(11) 0.142(14) 0.097(13) -0.008(10) 0.055(8) -0.010(8)
C43 0.124(12) 0.093(12) 0.123(15) 0.011(13) 0.052(9) -0.016(11)
C44 0.075(14) 0.16(2) 0.15(2) -0.005(17) 0.040(13) -0.010(14)
C41A 0.135(10) 0.101(10) 0.096(10) 0.018(8) 0.050(7) -0.025(8)
C42A 0.114(11) 0.142(14) 0.097(13) -0.008(10) 0.055(8) -0.010(8)
C43A 0.124(12) 0.093(12) 0.123(15) 0.011(13) 0.052(9) -0.016(11)
C44A 0.075(14) 0.16(2) 0.15(2) -0.005(17) 0.040(13) -0.010(14)

loop_
_atom_type_symbol
_atom_type_description
_atom_type_scat_dispersion_real
_atom_type_scat_dispersion_imag
_atom_type_scat_source
C C 0.0033 0.0016 'International Tables Vol C Tables 4.2.6.8 and 6.1.1.4'
H H 0.0000 0.0000 'International Tables Vol C Tables 4.2.6.8 and 6.1.1.4'
N N 0.0061 0.0033 'International Tables Vol C Tables 4.2.6.8 and 6.1.1.4'
P P 0.1023 0.0942 'International Tables Vol C Tables 4.2.6.8 and 6.1.1.4'
Pd Pd -0.9988 1.0072 'International Tables Vol C Tables 4.2.6.8 and 6.1.1.4'
Sb Sb -0.5866 1.5461 'International Tables Vol C Tables 4.2.6.8 and 6.1.1.4'

loop_
_geom_angle_atom_site_label_1
_geom_angle_atom_site_label_2
_geom_angle_atom_site_label_3
_geom_angle
_geom_angle_site_symmetry_1
_geom_angle_site_symmetry_3
Pd1 Sb0 Pd1 180.0 5_666 .
Pd1 Sb0 Pd4 116.41(2) 5_666 5_666
Pd1 Sb0 Pd4 63.59(2) . 5_666
Pd1 Sb0 Pd4 63.59(2) 5_666 6_565
Pd1 Sb0 Pd4 116.41(2) . 6_565
Pd4 Sb0 Pd4 63.30(5) 5_666 6_565
Pd1 Sb0 Pd4 116.41(2) 5_666 2_656
Pd1 Sb0 Pd4 63.59(2) . 2_656
Pd4 Sb0 Pd4 116.70(5) 5_666 2_656
Pd4 Sb0 Pd4 180.0 6_565 2_656
Pd1 Sb0 Pd4 63.59(2) 5_666 .
Pd1 Sb0 Pd4 116.41(2) . .
Pd4 Sb0 Pd4 180.0 5_666 .
Pd4 Sb0 Pd4 116.70(5) 6_565 .
Pd4 Sb0 Pd4 63.30(5) 2_656 .
Pd1 Sb0 Pd3 64.00(4) 5_666 .
Pd1 Sb0 Pd3 116.00(4) . .
Pd4 Sb0 Pd3 116.43(3) 5_666 .
Pd4 Sb0 Pd3 63.57(3) 6_565 .
Pd4 Sb0 Pd3 116.43(3) 2_656 .
Pd4 Sb0 Pd3 63.57(3) . .
Pd1 Sb0 Pd3 116.00(4) 5_666 5_666
Pd1 Sb0 Pd3 64.00(4) . 5_666
Pd4 Sb0 Pd3 63.57(3) 5_666 5_666
Pd4 Sb0 Pd3 116.43(3) 6_565 5_666
Pd4 Sb0 Pd3 63.57(3) 2_656 5_666
Pd4 Sb0 Pd3 116.43(3) . 5_666
Pd3 Sb0 Pd3 180.0 . 5_666
Pd1 Sb0 Pd2 63.37(3) 5_666 5_666
Pd1 Sb0 Pd2 116.63(3) . 5_666
Pd4 Sb0 Pd2 63.33(3) 5_666 5_666
Pd4 Sb0 Pd2 63.59(3) 6_565 5_666
Pd4 Sb0 Pd2 116.41(3) 2_656 5_666
Pd4 Sb0 Pd2 116.67(3) . 5_666
Pd3 Sb0 Pd2 116.99(3) . 5_666
Pd3 Sb0 Pd2 63.01(3) 5_666 5_666
Pd1 Sb0 Pd2 116.63(3) 5_666 6_565
Pd1 Sb0 Pd2 63.37(3) . 6_565
Pd4 Sb0 Pd2 63.59(3) 5_666 6_565
Pd4 Sb0 Pd2 63.33(2) 6_565 6_565
Pd4 Sb0 Pd2 116.67(3) 2_656 6_565
Pd4 Sb0 Pd2 116.41(3) . 6_565
Pd3 Sb0 Pd2 63.01(3) . 6_565
Pd3 Sb0 Pd2 116.99(3) 5_666 6_565
Pd2 Sb0 Pd2 116.68(3) 5_666 6_565
Pd1 Sb0 Pd2 63.37(3) 5_666 2_656
Pd1 Sb0 Pd2 116.63(3) . 2_656
Pd4 Sb0 Pd2 116.41(3) 5_666 2_656
Pd4 Sb0 Pd2 116.67(3) 6_565 2_656
Pd4 Sb0 Pd2 63.33(3) 2_656 2_656
Pd4 Sb0 Pd2 63.59(3) . 2_656
Pd3 Sb0 Pd2 116.99(3) . 2_656
Pd3 Sb0 Pd2 63.01(3) 5_666 2_656
Pd2 Sb0 Pd2 63.32(3) 5_666 2_656
Pd2 Sb0 Pd2 180.0 6_565 2_656
Pd1 Sb0 Pd2 116.63(3) 5_666 .
Pd1 Sb0 Pd2 63.37(3) . .
Pd4 Sb0 Pd2 116.67(3) 5_666 .
Pd4 Sb0 Pd2 116.41(3) 6_565 .
Pd4 Sb0 Pd2 63.59(3) 2_656 .
Pd4 Sb0 Pd2 63.33(2) . .
Pd3 Sb0 Pd2 63.01(3) . .
Pd3 Sb0 Pd2 116.99(3) 5_666 .
Pd2 Sb0 Pd2 180.0 5_666 .
Pd2 Sb0 Pd2 63.32(3) 6_565 .
Pd2 Sb0 Pd2 116.68(3) 2_656 .
Sb1 Pd1 Sb1 136.02(7) . 6_565
Sb1 Pd1 Sb2 69.96(4) . .
Sb1 Pd1 Sb2 69.96(4) 6_565 .
Sb1 Pd1 Sb6 135.46(7) . 5_666
Sb1 Pd1 Sb6 70.06(4) 6_565 5_666
Sb2 Pd1 Sb6 135.97(4) . 5_666
Sb1 Pd1 Sb6 70.06(4) . 2_656
Sb1 Pd1 Sb6 135.46(7) 6_565 2_656
Sb2 Pd1 Sb6 135.97(4) . 2_656
Sb6 Pd1 Sb6 69.26(7) 5_666 2_656
Sb1 Pd1 Sb0 103.07(4) . .
Sb1 Pd1 Sb0 103.07(4) 6_565 .
Sb2 Pd1 Sb0 103.36(5) . .
Sb6 Pd1 Sb0 102.90(4) 5_666 .
Sb6 Pd1 Sb0 102.90(4) 2_656 .
Sb1 Pd1 Pd4 56.38(3) . 2_656
Sb1 Pd1 Pd4 161.51(5) 6_565 2_656
Sb2 Pd1 Pd4 112.25(4) . 2_656
Sb6 Pd1 Pd4 111.55(6) 5_666 2_656
Sb6 Pd1 Pd4 56.42(4) 2_656 2_656
Sb0 Pd1 Pd4 58.44(3) . 2_656
Sb1 Pd1 Pd4 161.51(5) . 5_666
Sb1 Pd1 Pd4 56.38(3) 6_565 5_666
Sb2 Pd1 Pd4 112.25(4) . 5_666
Sb6 Pd1 Pd4 56.42(4) 5_666 5_666
Sb6 Pd1 Pd4 111.55(6) 2_656 5_666
Sb0 Pd1 Pd4 58.44(3) . 5_666
Pd4 Pd1 Pd4 108.18(5) 2_656 5_666
Sb1 Pd1 Pd2 112.09(6) . 6_565
Sb1 Pd1 Pd2 56.21(3) 6_565 6_565
Sb2 Pd1 Pd2 56.29(4) . 6_565
Sb6 Pd1 Pd2 112.25(4) 5_666 6_565
Sb6 Pd1 Pd2 161.79(5) 2_656 6_565
Sb0 Pd1 Pd2 58.90(3) . 6_565
Pd4 Pd1 Pd2 108.69(5) 2_656 6_565
Pd4 Pd1 Pd2 60.40(3) 5_666 6_565
Sb1 Pd1 Pd2 56.20(3) . .
Sb1 Pd1 Pd2 112.09(6) 6_565 .
Sb2 Pd1 Pd2 56.29(4) . .
Sb6 Pd1 Pd2 161.79(5) 5_666 .
Sb6 Pd1 Pd2 112.25(4) 2_656 .
Sb0 Pd1 Pd2 58.90(3) . .
Pd4 Pd1 Pd2 60.40(3) 2_656 .
Pd4 Pd1 Pd2 108.69(5) 5_666 .
Pd2 Pd1 Pd2 60.36(4) 6_565 .
Sb1 Pd1 Pd3 111.89(3) . 5_666
Sb1 Pd1 Pd3 111.89(3) 6_565 5_666
Sb2 Pd1 Pd3 161.63(6) . 5_666
Sb6 Pd1 Pd3 56.21(4) 5_666 5_666
Sb6 Pd1 Pd3 56.21(4) 2_656 5_666
Sb0 Pd1 Pd3 58.27(4) . 5_666
Pd4 Pd1 Pd3 59.97(3) 2_656 5_666
Pd4 Pd1 Pd3 59.97(3) 5_666 5_666
Pd2 Pd1 Pd3 108.53(4) 6_565 5_666
Pd2 Pd1 Pd3 108.53(4) . 5_666
Sb1 Pd2 Sb2 70.21(4) . .
Sb1 Pd2 Sb4 135.63(5) . .
Sb2 Pd2 Sb4 136.30(6) . .
Sb1 Pd2 Sb3 136.25(4) . .
Sb2 Pd2 Sb3 69.78(4) . .
Sb4 Pd2 Sb3 70.44(4) . .
Sb1 Pd2 Sb5 70.02(4) . .
Sb2 Pd2 Sb5 136.50(4) . .
Sb4 Pd2 Sb5 69.45(5) . .
Sb3 Pd2 Sb5 136.29(5) . .
Sb1 Pd2 Sb0 102.39(4) . .
Sb2 Pd2 Sb0 102.59(3) . .
Sb4 Pd2 Sb0 103.18(3) . .
Sb3 Pd2 Sb0 102.89(3) . .
Sb5 Pd2 Sb0 102.42(4) . .
Sb1 Pd2 Pd3 160.57(5) . .
Sb2 Pd2 Pd3 111.58(4) . .
Sb4 Pd2 Pd3 57.07(4) . .
Sb3 Pd2 Pd3 56.43(4) . .
Sb5 Pd2 Pd3 111.81(4) . .
Sb0 Pd2 Pd3 58.18(3) . .
Sb1 Pd2 Pd1 56.53(3) . .
Sb2 Pd2 Pd1 56.50(4) . .
Sb4 Pd2 Pd1 160.91(4) . .
Sb3 Pd2 Pd1 111.73(4) . .
Sb5 Pd2 Pd1 111.88(5) . .
Sb0 Pd2 Pd1 57.73(3) . .
Pd3 Pd2 Pd1 107.31(4) . .
Sb1 Pd2 Pd4 111.45(4) . .
Sb2 Pd2 Pd4 160.58(4) . .
Sb4 Pd2 Pd4 56.66(4) . .
Sb3 Pd2 Pd4 112.19(5) . .
Sb5 Pd2 Pd4 56.09(3) . .
Sb0 Pd2 Pd4 57.99(2) . .
Pd3 Pd2 Pd4 60.14(3) . .
Pd1 Pd2 Pd4 107.27(4) . .
Sb1 Pd2 Pd2 111.89(3) . 6_565
Sb2 Pd2 Pd2 56.14(2) . 6_565
Sb4 Pd2 Pd2 112.36(3) . 6_565
Sb3 Pd2 Pd2 56.19(2) . 6_565
Sb5 Pd2 Pd2 160.76(3) . 6_565
Sb0 Pd2 Pd2 58.341(16) . 6_565
Pd3 Pd2 Pd2 59.74(2) . 6_565
Pd1 Pd2 Pd2 59.82(2) . 6_565
Pd4 Pd2 Pd2 107.82(2) . 6_565
Sb1 Pd2 Pd4 56.23(3) . 2_656
Sb2 Pd2 Pd4 111.86(5) . 2_656
Sb4 Pd2 Pd4 111.69(4) . 2_656
Sb3 Pd2 Pd4 160.75(4) . 2_656
Sb5 Pd2 Pd4 56.35(4) . 2_656
Sb0 Pd2 Pd4 57.86(3) . 2_656
Pd3 Pd2 Pd4 107.63(4) . 2_656
Pd1 Pd2 Pd4 59.77(4) . 2_656
Pd4 Pd2 Pd4 59.60(4) . 2_656
Pd2 Pd2 Pd4 107.75(2) 6_565 2_656
Sb3 Pd3 Sb6 136.09(5) . .
Sb3 Pd3 Sb6 136.10(5) . 6_565
Sb6 Pd3 Sb6 69.38(7) . 6_565
Sb3 Pd3 Sb4 70.07(3) . .
Sb6 Pd3 Sb4 70.01(4) . .
Sb6 Pd3 Sb4 135.61(6) 6_565 .
Sb3 Pd3 Sb4 70.07(3) . 6_565
Sb6 Pd3 Sb4 135.61(6) . 6_565
Sb6 Pd3 Sb4 70.01(4) 6_565 6_565
Sb4 Pd3 Sb4 136.29(7) . 6_565
Sb3 Pd3 Sb0 103.46(5) . .
Sb6 Pd3 Sb0 102.57(5) . .
Sb6 Pd3 Sb0 102.57(5) 6_565 .
Sb4 Pd3 Sb0 102.99(4) . .
Sb4 Pd3 Sb0 102.99(4) 6_565 .
Sb3 Pd3 Pd2 56.51(4) . .
Sb6 Pd3 Pd2 111.97(4) . .
Sb6 Pd3 Pd2 161.38(7) 6_565 .
Sb4 Pd3 Pd2 56.19(3) . .
Sb4 Pd3 Pd2 112.27(5) 6_565 .
Sb0 Pd3 Pd2 58.81(3) . .
Sb3 Pd3 Pd2 56.51(4) . 6_565
Sb6 Pd3 Pd2 161.38(7) . 6_565
Sb6 Pd3 Pd2 111.97(4) 6_565 6_565
Sb4 Pd3 Pd2 112.27(5) . 6_565
Sb4 Pd3 Pd2 56.19(3) 6_565 6_565
Sb0 Pd3 Pd2 58.81(3) . 6_565
Pd2 Pd3 Pd2 60.51(4) . 6_565
Sb3 Pd3 Pd4 112.28(4) . 6_565
Sb6 Pd3 Pd4 111.44(5) . 6_565
Sb6 Pd3 Pd4 56.36(4) 6_565 6_565
Sb4 Pd3 Pd4 161.17(7) . 6_565
Sb4 Pd3 Pd4 56.42(3) 6_565 6_565
Sb0 Pd3 Pd4 58.19(3) . 6_565
Pd2 Pd3 Pd4 108.44(5) . 6_565
Pd2 Pd3 Pd4 60.14(3) 6_565 6_565
Sb3 Pd3 Pd4 112.28(4) . .
Sb6 Pd3 Pd4 56.36(4) . .
Sb6 Pd3 Pd4 111.44(5) 6_565 .
Sb4 Pd3 Pd4 56.42(3) . .
Sb4 Pd3 Pd4 161.18(7) 6_565 .
Sb0 Pd3 Pd4 58.19(3) . .
Pd2 Pd3 Pd4 60.14(3) . .
Pd2 Pd3 Pd4 108.44(5) 6_565 .
Pd4 Pd3 Pd4 107.77(6) 6_565 .
Sb3 Pd3 Pd1 161.20(7) . 5_666
Sb6 Pd3 Pd1 56.34(4) . 5_666
Sb6 Pd3 Pd1 56.34(4) 6_565 5_666
Sb4 Pd3 Pd1 111.77(4) . 5_666
Sb4 Pd3 Pd1 111.77(4) 6_565 5_666
Sb0 Pd3 Pd1 57.73(4) . 5_666
Pd2 Pd3 Pd1 107.95(5) . 5_666
Pd2 Pd3 Pd1 107.94(5) 6_565 5_666
Pd4 Pd3 Pd1 59.71(3) 6_565 5_666
Pd4 Pd3 Pd1 59.71(3) . 5_666
Sb5 Pd4 Sb1 135.61(5) . 2_656
Sb5 Pd4 Sb6 135.79(6) . .
Sb1 Pd4 Sb6 70.19(4) 2_656 .
Sb5 Pd4 Sb5 69.67(5) . 2_656
Sb1 Pd4 Sb5 69.91(4) 2_656 2_656
Sb6 Pd4 Sb5 136.24(5) . 2_656
Sb5 Pd4 Sb4 69.44(4) . .
Sb1 Pd4 Sb4 136.22(6) 2_656 .
Sb6 Pd4 Sb4 70.18(5) . .
Sb5 Pd4 Sb4 135.30(5) 2_656 .
Sb5 Pd4 Sb0 103.39(4) . .
Sb1 Pd4 Sb0 102.77(4) 2_656 .
Sb6 Pd4 Sb0 102.64(4) . .
Sb5 Pd4 Sb0 102.95(5) 2_656 .
Sb4 Pd4 Sb0 103.31(4) . .
Sb5 Pd4 Pd4 56.79(4) . 2_656
Sb1 Pd4 Pd4 111.65(6) 2_656 2_656
Sb6 Pd4 Pd4 160.99(3) . 2_656
Sb5 Pd4 Pd4 56.24(4) 2_656 2_656
Sb4 Pd4 Pd4 111.92(5) . 2_656
Sb0 Pd4 Pd4 58.35(2) . 2_656
Sb5 Pd4 Pd1 161.36(5) . 5_666
Sb1 Pd4 Pd1 56.50(3) 2_656 5_666
Sb6 Pd4 Pd1 56.58(4) . 5_666
Sb5 Pd4 Pd1 111.92(5) 2_656 5_666
Sb4 Pd4 Pd1 112.63(6) . 5_666
Sb0 Pd4 Pd1 57.97(3) . 5_666
Pd4 Pd4 Pd1 107.65(4) 2_656 5_666
Sb5 Pd4 Pd3 111.90(4) . .
Sb1 Pd4 Pd3 112.31(5) 2_656 .
Sb6 Pd4 Pd3 56.38(4) . .
Sb5 Pd4 Pd3 161.19(5) 2_656 .
Sb4 Pd4 Pd3 56.75(4) . .
Sb0 Pd4 Pd3 58.25(3) . .
Pd4 Pd4 Pd3 107.92(4) 2_656 .
Pd1 Pd4 Pd3 60.32(4) 5_666 .
Sb5 Pd4 Pd2 56.61(3) . .
Sb1 Pd4 Pd2 161.45(4) 2_656 .
Sb6 Pd4 Pd2 111.60(5) . .
Sb5 Pd4 Pd2 111.96(5) 2_656 .
Sb4 Pd4 Pd2 56.13(3) . .
Sb0 Pd4 Pd2 58.68(2) . .
Pd4 Pd4 Pd2 60.38(4) 2_656 .
Pd1 Pd4 Pd2 108.09(4) 5_666 .
Pd3 Pd4 Pd2 59.72(3) . .
Sb5 Pd4 Pd2 112.13(5) . 2_656
Sb1 Pd4 Pd2 56.02(3) 2_656 2_656
Sb6 Pd4 Pd2 111.87(4) . 2_656
Sb5 Pd4 Pd2 56.32(3) 2_656 2_656
Sb4 Pd4 Pd2 161.85(4) . 2_656
Sb0 Pd4 Pd2 58.55(2) . 2_656
Pd4 Pd4 Pd2 60.02(4) 2_656 2_656
Pd1 Pd4 Pd2 59.84(4) 5_666 2_656
Pd3 Pd4 Pd2 108.36(4) . 2_656
Pd2 Pd4 Pd2 108.62(4) . 2_656
Pd2 Sb1 Pd4 67.75(4) . 2_656
Pd2 Sb1 Pd1 67.27(4) . .
Pd4 Sb1 Pd1 67.12(4) 2_656 .
Pd2 Sb1 Sb2 54.95(3) . .
Pd4 Sb1 Sb2 109.00(4) 2_656 .
Pd1 Sb1 Sb2 55.02(4) . .
Pd2 Sb1 Sb5 55.25(3) . .
Pd4 Sb1 Sb5 55.22(4) 2_656 .
Pd1 Sb1 Sb5 108.80(4) . .
Sb2 Sb1 Sb5 108.21(4) . .
Pd2 Sb1 Sb6 109.17(4) . 2_656
Pd4 Sb1 Sb6 54.96(4) 2_656 2_656
Pd1 Sb1 Sb6 55.04(5) . 2_656
Sb2 Sb1 Sb6 107.88(5) . 2_656
Sb5 Sb1 Sb6 108.11(4) . 2_656
Pd2 Sb2 Pd2 67.72(4) . 6_565
Pd2 Sb2 Pd1 67.21(4) . .
Pd2 Sb2 Pd1 67.21(4) 6_565 .
Pd2 Sb2 Sb3 55.16(3) . .
Pd2 Sb2 Sb3 55.16(3) 6_565 .
Pd1 Sb2 Sb3 108.73(5) . .
Pd2 Sb2 Sb1 54.84(3) . .
Pd2 Sb2 Sb1 108.97(4) 6_565 .
Pd1 Sb2 Sb1 55.01(3) . .
Sb3 Sb2 Sb1 107.99(3) . .
Pd2 Sb2 Sb1 108.97(4) . 6_565
Pd2 Sb2 Sb1 54.84(3) 6_565 6_565
Pd1 Sb2 Sb1 55.01(3) . 6_565
Sb3 Sb2 Sb1 107.99(3) . 6_565
Sb1 Sb2 Sb1 107.93(6) . 6_565
Pd3 Sb3 Pd2 67.06(4) . .
Pd3 Sb3 Pd2 67.06(4) . 6_565
Pd2 Sb3 Pd2 67.61(5) . 6_565
Pd3 Sb3 Sb2 108.45(6) . .
Pd2 Sb3 Sb2 55.05(3) . .
Pd2 Sb3 Sb2 55.05(3) 6_565 .
Pd3 Sb3 Sb4 55.36(3) . 6_565
Pd2 Sb3 Sb4 109.06(5) . 6_565
Pd2 Sb3 Sb4 54.73(3) 6_565 6_565
Sb2 Sb3 Sb4 107.70(4) . 6_565
Pd3 Sb3 Sb4 55.36(3) . .
Pd2 Sb3 Sb4 54.73(3) . .
Pd2 Sb3 Sb4 109.05(5) 6_565 .
Sb2 Sb3 Sb4 107.70(4) . .
Sb4 Sb3 Sb4 108.64(5) 6_565 .
Pd2 Sb4 Pd4 67.21(4) . .
Pd2 Sb4 Pd3 66.74(4) . .
Pd4 Sb4 Pd3 66.82(4) . .
Pd2 Sb4 Sb5 55.48(4) . .
Pd4 Sb4 Sb5 54.98(4) . .
Pd3 Sb4 Sb5 108.53(5) . .
Pd2 Sb4 Sb3 54.83(4) . .
Pd4 Sb4 Sb3 108.34(4) . .
Pd3 Sb4 Sb3 54.57(4) . .
Sb5 Sb4 Sb3 108.38(4) . .
Pd2 Sb4 Sb6 108.27(4) . .
Pd4 Sb4 Sb6 54.75(4) . .
Pd3 Sb4 Sb6 54.69(4) . .
Sb5 Sb4 Sb6 107.66(5) . .
Sb3 Sb4 Sb6 107.15(5) . .
Pd4 Sb5 Pd2 67.30(3) . .
Pd4 Sb5 Pd4 66.97(5) . 2_656
Pd2 Sb5 Pd4 67.34(4) . 2_656
Pd4 Sb5 Sb4 55.58(4) . .
Pd2 Sb5 Sb4 55.07(3) . .
Pd4 Sb5 Sb4 109.09(4) 2_656 .
Pd4 Sb5 Sb5 55.43(4) . 2_656
Pd2 Sb5 Sb5 109.24(3) . 2_656
Pd4 Sb5 Sb5 54.90(4) 2_656 2_656
Sb4 Sb5 Sb5 108.88(5) . 2_656
Pd4 Sb5 Sb1 108.33(4) . .
Pd2 Sb5 Sb1 54.73(3) . .
Pd4 Sb5 Sb1 54.87(4) 2_656 .
Sb4 Sb5 Sb1 107.72(4) . .
Sb5 Sb5 Sb1 107.62(6) 2_656 .
Pd4 Sb6 Pd3 67.26(4) . .
Pd4 Sb6 Pd1 67.01(4) . 5_666
Pd3 Sb6 Pd1 67.46(5) . 5_666
Pd4 Sb6 Sb6 109.01(3) . 6_565
Pd3 Sb6 Sb6 55.31(3) . 6_565
Pd1 Sb6 Sb6 55.37(4) 5_666 6_565
Pd4 Sb6 Sb1 54.85(4) . 2_656
Pd3 Sb6 Sb1 108.88(5) . 2_656
Pd1 Sb6 Sb1 54.90(3) 5_666 2_656
Sb6 Sb6 Sb1 108.15(3) 6_565 2_656
Pd4 Sb6 Sb4 55.08(4) . .
Pd3 Sb6 Sb4 55.30(3) . .
Pd1 Sb6 Sb4 109.01(4) 5_666 .
Sb6 Sb6 Sb4 108.53(3) 6_565 .
Sb1 Sb6 Sb4 107.72(5) 2_656 .
C21 P1 C11 110.0(8) . .
C21 P1 C31 110.8(8) . .
C11 P1 C31 112.9(8) . .
C21 P1 C41 103.2(8) . .
C11 P1 C41 107.7(8) . .
C31 P1 C41 111.7(8) . .
C12 C11 P1 114.3(11) . .
C12 C11 H11A 108.7 . .
P1 C11 H11A 108.7 . .
C12 C11 H11B 108.7 . .
P1 C11 H11B 108.7 . .
H11A C11 H11B 107.6 . .
C11 C12 C13 112.5(14) . .
C11 C12 H12A 109.1 . .
C13 C12 H12A 109.1 . .
C11 C12 H12B 109.1 . .
C13 C12 H12B 109.1 . .
H12A C12 H12B 107.8 . .
C14 C13 C12 110.5(16) . .
C14 C13 H13A 109.6 . .
C12 C13 H13A 109.6 . .
C14 C13 H13B 109.6 . .
C12 C13 H13B 109.6 . .
H13A C13 H13B 108.1 . .
C13 C14 H14A 109.5 . .
C13 C14 H14B 109.5 . .
H14A C14 H14B 109.5 . .
C13 C14 H14C 109.5 . .
H14A C14 H14C 109.5 . .
H14B C14 H14C 109.5 . .
C22 C21 P1 118.9(11) . .
C22 C21 H21A 107.6 . .
P1 C21 H21A 107.6 . .
C22 C21 H21B 107.6 . .
P1 C21 H21B 107.6 . .
H21A C21 H21B 107.0 . .
C23 C22 C21 114.3(14) . .
C23 C22 H22A 108.7 . .
C21 C22 H22A 108.7 . .
C23 C22 H22B 108.7 . .
C21 C22 H22B 108.7 . .
H22A C22 H22B 107.6 . .
C22 C23 C24 115.5(16) . .
C22 C23 H23A 108.4 . .
C24 C23 H23A 108.4 . .
C22 C23 H23B 108.4 . .
C24 C23 H23B 108.4 . .
H23A C23 H23B 107.5 . .
C23 C24 H24A 109.5 . .
C23 C24 H24B 109.5 . .
H24A C24 H24B 109.5 . .
C23 C24 H24C 109.5 . .
H24A C24 H24C 109.5 . .
H24B C24 H24C 109.5 . .
C32 C31 P1 118.3(16) . .
C32 C31 H31A 107.7 . .
P1 C31 H31A 107.7 . .
C32 C31 H31B 107.7 . .
P1 C31 H31B 107.7 . .
H31A C31 H31B 107.1 . .
C31 C32 C33 111.0(17) . .
C31 C32 H32A 109.4 . .
C33 C32 H32A 109.4 . .
C31 C32 H32B 109.4 . .
C33 C32 H32B 109.4 . .
H32A C32 H32B 108.0 . .
C34 C33 C32 120(2) . .
C34 C33 H33A 107.2 . .
C32 C33 H33A 107.2 . .
C34 C33 H33B 107.2 . .
C32 C33 H33B 107.2 . .
H33A C33 H33B 106.9 . .
C33 C34 H34A 109.5 . .
C33 C34 H34B 109.5 . .
H34A C34 H34B 109.5 . .
C33 C34 H34C 109.5 . .
H34A C34 H34C 109.5 . .
H34B C34 H34C 109.5 . .
C42 C41 P1 113.0(16) . .
C42 C41 H41A 109.0 . .
P1 C41 H41A 109.0 . .
C42 C41 H41B 109.0 . .
P1 C41 H41B 109.0 . .
H41A C41 H41B 107.8 . .
C41 C42 C43 108.9(16) . .
C41 C42 H42A 109.9 . .
C43 C42 H42A 109.9 . .
C41 C42 H42B 109.9 . .
C43 C42 H42B 109.9 . .
H42A C42 H42B 108.3 . .
C44 C43 C42 122(2) . .
C44 C43 H43A 106.8 . .
C42 C43 H43A 106.8 . .
C44 C43 H43B 106.8 . .
C42 C43 H43B 106.8 . .
H43A C43 H43B 106.6 . .
C43 C44 H44A 109.5 . .
C43 C44 H44B 109.5 . .
H44A C44 H44B 109.5 . .
C43 C44 H44C 109.5 . .
H44A C44 H44C 109.5 . .
H44B C44 H44C 109.5 . .

loop_
_geom_bond_atom_site_label_1
_geom_bond_atom_site_label_2
_geom_bond_distance
_geom_bond_site_symmetry_2
Sb0 Pd1 2.8342(12) 5_666
Sb0 Pd1 2.8342(12) .
Sb0 Pd4 2.8489(9) 5_666
Sb0 Pd4 2.8489(9) 6_565
Sb0 Pd4 2.8489(9) 2_656
Sb0 Pd4 2.8489(9) .
Sb0 Pd3 2.8508(16) .
Sb0 Pd3 2.8508(16) 5_666
Sb0 Pd2 2.8700(9) 5_666
Sb0 Pd2 2.8700(9) 6_565
Sb0 Pd2 2.8700(9) 2_656
Sb0 Pd2 2.8700(9) .
Pd1 Sb1 2.7100(11) .
Pd1 Sb1 2.7100(11) 6_565
Pd1 Sb2 2.710(2) .
Pd1 Sb6 2.7147(17) 5_666
Pd1 Sb6 2.7147(17) 2_656
Pd1 Pd4 2.9943(12) 2_656
Pd1 Pd4 2.9943(12) 5_666
Pd1 Pd2 2.9963(17) 6_565
Pd1 Pd2 2.9963(17) .
Pd1 Pd3 3.013(2) 5_666
Pd2 Sb1 2.6998(13) .
Pd2 Sb2 2.7037(11) .
Pd2 Sb4 2.7038(14) .
Pd2 Sb3 2.7073(15) .
Pd2 Sb5 2.7172(11) .
Pd2 Pd3 2.9895(14) .
Pd2 Pd4 3.0023(12) .
Pd2 Pd2 3.0127(16) 6_565
Pd2 Pd4 3.0133(15) 2_656
Pd3 Sb3 2.7047(17) .
Pd3 Sb6 2.7106(14) .
Pd3 Sb6 2.7107(14) 6_565
Pd3 Sb4 2.7311(12) .
Pd3 Sb4 2.7311(12) 6_565
Pd3 Pd2 2.9895(14) 6_565
Pd3 Pd4 3.0020(15) 6_565
Pd3 Pd4 3.0021(15) .
Pd3 Pd1 3.012(2) 5_666
Pd4 Sb5 2.7008(14) .
Pd4 Sb1 2.7064(12) 2_656
Pd4 Sb6 2.7098(18) .
Pd4 Sb5 2.7181(17) 2_656
Pd4 Sb4 2.7207(16) .
Pd4 Pd4 2.990(2) 2_656
Pd4 Pd1 2.9943(12) 5_666
Pd4 Pd2 3.0132(15) 2_656
Sb1 Pd4 2.7064(12) 2_656
Sb1 Sb2 3.1075(13) .
Sb1 Sb5 3.1078(17) .
Sb1 Sb6 3.1139(18) 2_656
Sb2 Pd2 2.7037(11) 6_565
Sb2 Sb3 3.0952(18) .
Sb2 Sb1 3.1075(13) 6_565
Sb3 Pd2 2.7074(15) 6_565
Sb3 Sb4 3.1206(12) 6_565
Sb3 Sb4 3.1206(12) .
Sb4 Sb5 3.0879(19) .
Sb4 Sb6 3.1217(15) .
Sb5 Pd4 2.7181(17) 2_656
Sb5 Sb5 3.095(2) 2_656
Sb6 Pd1 2.7147(17) 5_666
Sb6 Sb6 3.085(3) 6_565
Sb6 Sb1 3.1139(18) 2_656
P1 C21 1.766(17) .
P1 C11 1.811(15) .
P1 C31A 1.818(17) .
P1 C31 1.818(17) .
P1 C41A 1.911(17) .
P1 C41 1.911(17) .
C11 C12 1.47(2) .
C11 H11A 0.9900 .
C11 H11B 0.9900 .
C12 C13 1.54(2) .
C12 H12A 0.9900 .
C12 H12B 0.9900 .
C13 C14 1.51(2) .
C13 H13A 0.9900 .
C13 H13B 0.9900 .
C14 H14A 0.9800 .
C14 H14B 0.9800 .
C14 H14C 0.9800 .
C21 C22 1.47(2) .
C21 H21A 0.9900 .
C21 H21B 0.9900 .
C22 C23 1.46(2) .
C22 H22A 0.9900 .
C22 H22B 0.9900 .
C23 C24 1.51(2) .
C23 H23A 0.9900 .
C23 H23B 0.9900 .
C24 H24A 0.9800 .
C24 H24B 0.9800 .
C24 H24C 0.9800 .
C31 C32 1.385(18) .
C31 H31A 0.9900 .
C31 H31B 0.9900 .
C32 C33 1.56(2) .
C32 H32A 0.9900 .
C32 H32B 0.9900 .
C33 C34 1.37(2) .
C33 H33A 0.9900 .
C33 H33B 0.9900 .
C34 H34A 0.9800 .
C34 H34B 0.9800 .
C34 H34C 0.9800 .
C41 C42 1.383(18) .
C41 H41A 0.9900 .
C41 H41B 0.9900 .
C42 C43 1.56(2) .
C42 H42A 0.9900 .
C42 H42B 0.9900 .
C43 C44 1.36(2) .
C43 H43A 0.9900 .
C43 H43B 0.9900 .
C44 H44A 0.9800 .
C44 H44B 0.9800 .
C44 H44C 0.9800 .

loop_
_geom_torsion_atom_site_label_1
_geom_torsion_atom_site_label_2
_geom_torsion_atom_site_label_3
_geom_torsion_atom_site_label_4
_geom_torsion
C21 P1 C11 C12 -65.5(15)
C31 P1 C11 C12 170.1(13)
C41 P1 C11 C12 46.4(15)
P1 C11 C12 C13 178.7(12)
C11 C12 C13 C14 177.8(16)
C11 P1 C21 C22 -55.3(16)
C31 P1 C21 C22 70.3(16)
C41 P1 C21 C22 -170.0(14)
P1 C21 C22 C23 168.5(13)
C21 C22 C23 C24 179.4(17)
C21 P1 C31 C32 -59(2)
C11 P1 C31 C32 65(2)
C41 P1 C31 C32 -173(2)
P1 C31 C32 C33 -174(2)
C31 C32 C33 C34 175(4)
P1 C41 C42 C43 -162(2)
C41 C42 C43 C44 54(5)
